data_7012907
loop_
_publ_author_name
'Otto, Stefanus'
'Roodt, Andreas'
'Elding, Lars I.'

_publ_section_title
;
 Bridge-splitting kinetics, equilibria and structures of
 trans-biscyclooctene complexes of platinum(ii)Electronic supplementary
 information (ESI) available: observed pseudo-first order rate
 constants for bridge splitting reactions, absorbance versus added
 ligand concentrations for equlibrium constant determinations and
 complete crystallographic details in CIF format. See
 http://www.rsc.org/suppdata/dt/b3/b302482m/
;
_journal_issue 12
_journal_name_full 'Dalton Transactions'
_journal_page_first 2519
_journal_paper_doi 10.1039/b302482m
_journal_year 2003
_chemical_formula_moiety 'C32 H34 Cl3 P Pt'
_chemical_formula_sum 'C32 H34 Cl3 P Pt'
_chemical_formula_weight 751.00
_chemical_name_systematic
; 
Tetraphenylphosphoniumtrichlorocycloocteneplatinum(II)
;
_space_group_IT_number 14
_symmetry_cell_setting monoclinic
_symmetry_space_group_name_Hall '-P 2ybc'
_symmetry_space_group_name_H-M 'P 1 21/c 1'
_atom_sites_solution_hydrogens geom
_atom_sites_solution_primary direct
_atom_sites_solution_secondary difmap
_audit_creation_method SHELXL-97
_cell_angle_alpha 90.00
_cell_angle_beta 107.18(3)
_cell_angle_gamma 90.00
_cell_formula_units_Z 4
_cell_length_a 11.227(2)
_cell_length_b 14.746(3)
_cell_length_c 18.901(4)
_cell_measurement_reflns_used 7090
_cell_measurement_temperature 293(2)
_cell_measurement_theta_max 25.60
_cell_measurement_theta_min 2.35
_cell_volume 2989.5(11)
_computing_cell_refinement 'SAINT (Siemens, 1995)'
_computing_data_collection 'SMART (Siemens, 1995)'
_computing_data_reduction 'SAINT (Siemens, 1995)'
_computing_molecular_graphics 'DIAMOND (Brandenburg, 1999)'
_computing_publication_material 'SHELXL-97 (Sheldrick, 1997b)'
_computing_structure_refinement 'SHELXL-97 (Sheldrick, 1997b)'
_computing_structure_solution 'SHELXS-97 (Sheldrick, 1997a)'
_diffrn_ambient_temperature 293(2)
_diffrn_measured_fraction_theta_full 0.911
_diffrn_measured_fraction_theta_max 0.911
_diffrn_measurement_device_type 'Siemens SMART CCD'
_diffrn_measurement_method '\w scans'
_diffrn_radiation_monochromator graphite
_diffrn_radiation_source 'rotating anode'
_diffrn_radiation_type MoK\a
_diffrn_radiation_wavelength 0.71073
_diffrn_reflns_av_R_equivalents 0.0647
_diffrn_reflns_av_sigmaI/netI 0.0888
_diffrn_reflns_limit_h_max 15
_diffrn_reflns_limit_h_min -16
_diffrn_reflns_limit_k_max 21
_diffrn_reflns_limit_k_min -20
_diffrn_reflns_limit_l_max 20
_diffrn_reflns_limit_l_min -26
_diffrn_reflns_number 31554
_diffrn_reflns_theta_full 31.82
_diffrn_reflns_theta_max 31.82
_diffrn_reflns_theta_min 1.78
_diffrn_standards_decay_% 0
_diffrn_standards_number 'First 50 frames repeated after data collection.'
_exptl_absorpt_coefficient_mu 5.035
_exptl_absorpt_correction_T_max 0.770
_exptl_absorpt_correction_T_min 0.574
_exptl_absorpt_correction_type empirical
_exptl_absorpt_process_details 'SADABS (Sheldrick, 1996)'
_exptl_crystal_colour Rectangle
_exptl_crystal_density_diffrn 1.669
_exptl_crystal_density_method 'not measured'
_exptl_crystal_description Yellow
_exptl_crystal_F_000 1480
_exptl_crystal_size_max 0.08
_exptl_crystal_size_mid 0.05
_exptl_crystal_size_min 0.05
_refine_diff_density_max 1.103
_refine_diff_density_min -1.611
_refine_diff_density_rms 0.124
_refine_ls_extinction_method none
_refine_ls_goodness_of_fit_ref 0.890
_refine_ls_hydrogen_treatment mixed
_refine_ls_matrix_type full
_refine_ls_number_parameters 343
_refine_ls_number_reflns 9316
_refine_ls_number_restraints 0
_refine_ls_restrained_S_all 0.890
_refine_ls_R_factor_all 0.0914
_refine_ls_R_factor_gt 0.0354
_refine_ls_shift/su_max 0.003
_refine_ls_shift/su_mean 0.000
_refine_ls_structure_factor_coef Fsqd
_refine_ls_weighting_details 'calc w=1/[\s^2^(Fo^2^)+(0.0320P)^2^+0.0000P] where P=(Fo^2^+2Fc^2^)/3'
_refine_ls_weighting_scheme calc
_refine_ls_wR_factor_gt 0.0675
_refine_ls_wR_factor_ref 0.0777
_reflns_number_gt 5336
_reflns_number_total 9316
_reflns_threshold_expression >2sigma(I)
_cod_data_source_file b302482m.txt
_cod_data_source_block sadxp
_cod_depositor_comments
;
The following automatic conversions were performed:
'_symmetry_cell_setting' value 'Monoclinic' changed to 'monoclinic'
according to '/home/saulius/struct/CIF-dictionaries/cif_core.dic'
dictionary named 'cif_core.dic' version 2.4.1 from
2010-06-29.

'_exptl_absorpt_correction_type' value 'Empirical' changed to
'empirical' according to
'/home/saulius/struct/CIF-dictionaries/cif_core.dic' dictionary named
'cif_core.dic' version 2.4.1 from 2010-06-29.

Automatic conversion script
Id: cif_fix_enum 1527 2010-12-29 10:47:43Z saulius 
;
_cod_original_cell_volume 2989.5(10)
_cod_original_sg_symbol_H-M P2(1)/c
_cod_database_code 7012907

loop_
_symmetry_equiv_pos_as_xyz
'x, y, z'
'-x, y+1/2, -z+1/2'
'-x, -y, -z'
'x, -y-1/2, z-1/2'

loop_
_atom_site_label
_atom_site_type_symbol
_atom_site_fract_x
_atom_site_fract_y
_atom_site_fract_z
_atom_site_U_iso_or_equiv
_atom_site_adp_type
_atom_site_occupancy
_atom_site_symmetry_multiplicity
_atom_site_calc_flag
_atom_site_refinement_flags
_atom_site_disorder_assembly
_atom_site_disorder_group
Pt Pt 0.053470(14) 0.707771(11) 0.191178(9) 0.03465(6) Uani 1 1 d . . .
P P 0.37028(10) 1.02407(7) 0.32659(6) 0.0329(2) Uani 1 1 d . . .
Cl1 Cl -0.06066(10) 0.75617(8) 0.07109(6) 0.0460(3) Uani 1 1 d . . .
Cl2 Cl -0.07805(12) 0.78736(9) 0.24165(7) 0.0624(3) Uani 1 1 d . . .
Cl3 Cl 0.17636(11) 0.62783(10) 0.13565(7) 0.0629(4) Uani 1 1 d . . .
C1 C 0.1896(4) 0.7051(3) 0.2992(2) 0.0389(10) Uani 1 1 d . . .
H1 H 0.165(5) 0.766(3) 0.324(3) 0.075(16) Uiso 1 1 d . . .
C2 C 0.1104(4) 0.6303(3) 0.2927(2) 0.0384(10) Uani 1 1 d . . .
H2 H 0.046(4) 0.635(3) 0.309(2) 0.039(12) Uiso 1 1 d . . .
C3 C 0.1543(5) 0.5345(3) 0.2896(3) 0.0533(13) Uani 1 1 d . . .
H3A H 0.2221 0.5335 0.2676 0.057(2) Uiso 1 1 calc R . .
H3B H 0.0867 0.4978 0.2591 0.057(2) Uiso 1 1 calc R . .
C4 C 0.1987(5) 0.4952(3) 0.3685(3) 0.0703(16) Uani 1 1 d . . .
H4A H 0.1272 0.4896 0.3870 0.057(2) Uiso 1 1 calc R . .
H4B H 0.2309 0.4347 0.3659 0.057(2) Uiso 1 1 calc R . .
C5 C 0.2995(5) 0.5507(4) 0.4246(3) 0.0685(16) Uani 1 1 d . . .
H5A H 0.2607 0.6052 0.4362 0.057(2) Uiso 1 1 calc R . .
H5B H 0.3282 0.5156 0.4698 0.057(2) Uiso 1 1 calc R . .
C6 C 0.4113(4) 0.5784(3) 0.4019(3) 0.0566(14) Uani 1 1 d . . .
H6A H 0.4167 0.5396 0.3616 0.057(2) Uiso 1 1 calc R . .
H6B H 0.4852 0.5676 0.4433 0.057(2) Uiso 1 1 calc R . .
C7 C 0.4131(4) 0.6770(3) 0.3775(3) 0.0549(13) Uani 1 1 d . . .
H7A H 0.4971 0.6917 0.3772 0.057(2) Uiso 1 1 calc R . .
H7B H 0.3937 0.7154 0.4143 0.057(2) Uiso 1 1 calc R . .
C8 C 0.3236(4) 0.7007(3) 0.3018(3) 0.0510(12) Uani 1 1 d . . .
H8A H 0.3477 0.7590 0.2865 0.057(2) Uiso 1 1 calc R . .
H8B H 0.3328 0.6558 0.2662 0.057(2) Uiso 1 1 calc R . .
C11 C 0.2856(4) 1.0321(3) 0.2303(2) 0.0372(10) Uani 1 1 d . . .
C12 C 0.2136(4) 0.9586(3) 0.1954(3) 0.0506(12) Uani 1 1 d . . .
H12 H 0.2074 0.9072 0.2227 0.057(2) Uiso 1 1 calc R . .
C13 C 0.1516(5) 0.9615(4) 0.1207(3) 0.0632(14) Uani 1 1 d . . .
H13 H 0.1043 0.9123 0.0975 0.057(2) Uiso 1 1 calc R . .
C14 C 0.1600(5) 1.0375(4) 0.0810(3) 0.0635(15) Uani 1 1 d . . .
H14 H 0.1190 1.0395 0.0305 0.057(2) Uiso 1 1 calc R . .
C15 C 0.2289(5) 1.1111(4) 0.1153(3) 0.0683(16) Uani 1 1 d . . .
H15 H 0.2329 1.1630 0.0881 0.057(2) Uiso 1 1 calc R . .
C16 C 0.2916(4) 1.1078(3) 0.1897(3) 0.0527(12) Uani 1 1 d . . .
H16 H 0.3385 1.1574 0.2125 0.057(2) Uiso 1 1 calc R . .
C21 C 0.4165(4) 1.1355(3) 0.3636(2) 0.0331(9) Uani 1 1 d . . .
C22 C 0.3454(4) 1.1845(3) 0.3982(2) 0.0430(11) Uani 1 1 d . . .
H22 H 0.2727 1.1602 0.4043 0.057(2) Uiso 1 1 calc R . .
C23 C 0.3845(5) 1.2714(3) 0.4237(3) 0.0553(13) Uani 1 1 d . . .
H23 H 0.3379 1.3047 0.4479 0.057(2) Uiso 1 1 calc R . .
C24 C 0.4895(5) 1.3085(3) 0.4140(3) 0.0534(13) Uani 1 1 d . . .
H24 H 0.5133 1.3669 0.4309 0.057(2) Uiso 1 1 calc R . .
C25 C 0.5612(4) 1.2593(3) 0.3792(3) 0.0496(12) Uani 1 1 d . . .
H25 H 0.6339 1.2838 0.3730 0.057(2) Uiso 1 1 calc R . .
C26 C 0.5225(4) 1.1732(3) 0.3536(3) 0.0431(11) Uani 1 1 d . . .
H26 H 0.5690 1.1401 0.3293 0.057(2) Uiso 1 1 calc R . .
C31 C 0.5108(4) 0.9596(3) 0.3373(2) 0.0346(9) Uani 1 1 d . . .
C32 C 0.5360(4) 0.9176(3) 0.2783(2) 0.0420(10) Uani 1 1 d . . .
H32 H 0.4783 0.9206 0.2315 0.057(2) Uiso 1 1 calc R . .
C33 C 0.6463(4) 0.8709(3) 0.2881(3) 0.0504(12) Uani 1 1 d . . .
H33 H 0.6627 0.8429 0.2478 0.057(2) Uiso 1 1 calc R . .
C34 C 0.7316(4) 0.8655(3) 0.3566(3) 0.0483(12) Uani 1 1 d . . .
H34 H 0.8057 0.8340 0.3628 0.057(2) Uiso 1 1 calc R . .
C35 C 0.7079(4) 0.9063(3) 0.4161(3) 0.0539(13) Uani 1 1 d . . .
H35 H 0.7651 0.9016 0.4629 0.057(2) Uiso 1 1 calc R . .
C36 C 0.5983(4) 0.9549(3) 0.4063(3) 0.0459(11) Uani 1 1 d . . .
H36 H 0.5835 0.9844 0.4464 0.057(2) Uiso 1 1 calc R . .
C41 C 0.2729(4) 0.9713(3) 0.3741(2) 0.0352(9) Uani 1 1 d . . .
C42 C 0.3144(4) 0.9011(3) 0.4246(2) 0.0397(10) Uani 1 1 d . . .
H42 H 0.3953 0.8793 0.4343 0.057(2) Uiso 1 1 calc R . .
C43 C 0.2352(5) 0.8643(3) 0.4601(2) 0.0515(12) Uani 1 1 d . . .
H43 H 0.2632 0.8175 0.4939 0.057(2) Uiso 1 1 calc R . .
C44 C 0.1149(4) 0.8956(3) 0.4463(3) 0.0530(12) Uani 1 1 d . . .
H44 H 0.0621 0.8697 0.4704 0.057(2) Uiso 1 1 calc R . .
C45 C 0.0735(4) 0.9642(4) 0.3974(3) 0.0560(13) Uani 1 1 d . . .
H45 H -0.0076 0.9855 0.3883 0.057(2) Uiso 1 1 calc R . .
C46 C 0.1511(4) 1.0028(3) 0.3609(2) 0.0467(11) Uani 1 1 d . . .
H46 H 0.1221 1.0498 0.3275 0.057(2) Uiso 1 1 calc R . .

loop_
_atom_site_aniso_label
_atom_site_aniso_U_11
_atom_site_aniso_U_22
_atom_site_aniso_U_33
_atom_site_aniso_U_23
_atom_site_aniso_U_13
_atom_site_aniso_U_12
Pt 0.03398(9) 0.03638(9) 0.03197(9) 0.00022(9) 0.00725(6) -0.00272(8)
P 0.0331(5) 0.0321(5) 0.0319(6) -0.0018(5) 0.0073(5) 0.0016(4)
Cl1 0.0447(6) 0.0547(6) 0.0314(6) 0.0116(5) 0.0002(5) -0.0048(5)
Cl2 0.0619(8) 0.0671(8) 0.0539(8) -0.0077(7) 0.0107(6) 0.0316(7)
Cl3 0.0441(7) 0.1063(11) 0.0408(7) -0.0156(7) 0.0164(5) 0.0050(7)
C1 0.046(2) 0.036(2) 0.030(2) -0.004(2) 0.0034(19) 0.004(2)
C2 0.037(2) 0.048(3) 0.029(2) 0.004(2) 0.009(2) 0.002(2)
C3 0.060(3) 0.031(2) 0.055(3) 0.004(2) -0.004(2) -0.003(2)
C4 0.078(4) 0.044(3) 0.073(4) 0.021(3) -0.004(3) 0.002(3)
C5 0.072(4) 0.061(3) 0.058(4) 0.023(3) -0.003(3) 0.003(3)
C6 0.045(3) 0.065(3) 0.045(3) -0.004(3) -0.008(2) 0.014(2)
C7 0.044(3) 0.057(3) 0.053(3) -0.004(3) -0.003(2) 0.002(2)
C8 0.044(3) 0.053(3) 0.051(3) 0.000(2) 0.006(2) -0.011(2)
C11 0.035(2) 0.044(2) 0.029(2) 0.001(2) 0.0023(18) 0.0038(19)
C12 0.054(3) 0.044(3) 0.046(3) 0.005(2) 0.002(2) -0.011(2)
C13 0.066(3) 0.062(3) 0.048(3) -0.004(3) -0.004(3) -0.019(3)
C14 0.062(3) 0.087(4) 0.031(3) -0.003(3) -0.003(2) -0.012(3)
C15 0.088(4) 0.064(3) 0.044(3) 0.009(3) 0.005(3) -0.018(3)
C16 0.066(3) 0.048(3) 0.036(3) 0.003(2) 0.004(2) -0.015(2)
C21 0.034(2) 0.030(2) 0.031(2) 0.0004(18) 0.0027(18) 0.0019(17)
C22 0.046(3) 0.039(2) 0.042(3) -0.002(2) 0.011(2) 0.0061(19)
C23 0.068(3) 0.044(3) 0.052(3) -0.009(2) 0.014(3) 0.011(2)
C24 0.066(3) 0.033(3) 0.050(3) -0.001(2) -0.002(3) -0.002(2)
C25 0.046(3) 0.042(3) 0.053(3) 0.006(2) 0.003(2) -0.008(2)
C26 0.040(2) 0.039(2) 0.049(3) -0.002(2) 0.011(2) 0.001(2)
C31 0.037(2) 0.030(2) 0.036(2) -0.0025(19) 0.0085(19) 0.0000(17)
C32 0.043(3) 0.043(2) 0.039(3) -0.004(2) 0.011(2) 0.002(2)
C33 0.046(3) 0.053(3) 0.056(3) -0.008(3) 0.022(2) 0.008(2)
C34 0.040(3) 0.046(3) 0.062(3) -0.004(3) 0.019(2) 0.008(2)
C35 0.039(3) 0.061(3) 0.053(3) 0.005(3) 0.001(2) 0.005(2)
C36 0.042(3) 0.051(3) 0.041(3) -0.012(2) 0.008(2) 0.005(2)
C41 0.034(2) 0.038(2) 0.032(2) -0.0020(19) 0.0067(18) 0.0023(18)
C42 0.046(3) 0.038(2) 0.030(2) 0.000(2) 0.004(2) 0.000(2)
C43 0.063(3) 0.058(3) 0.032(3) 0.013(2) 0.010(2) -0.006(3)
C44 0.054(3) 0.066(3) 0.040(3) 0.009(3) 0.014(2) -0.010(3)
C45 0.034(3) 0.080(4) 0.055(3) 0.006(3) 0.015(2) 0.007(2)
C46 0.040(3) 0.054(3) 0.043(3) 0.014(2) 0.008(2) 0.002(2)

loop_
_atom_type_symbol
_atom_type_description
_atom_type_scat_dispersion_real
_atom_type_scat_dispersion_imag
_atom_type_scat_source
C C 0.0033 0.0016 'International Tables Vol C Tables 4.2.6.8 and 6.1.1.4'
H H 0.0000 0.0000 'International Tables Vol C Tables 4.2.6.8 and 6.1.1.4'
P P 0.1023 0.0942 'International Tables Vol C Tables 4.2.6.8 and 6.1.1.4'
Cl Cl 0.1484 0.1585 'International Tables Vol C Tables 4.2.6.8 and 6.1.1.4'
Pt Pt -1.7033 8.3905 'International Tables Vol C Tables 4.2.6.8 and 6.1.1.4'

loop_
_geom_angle_atom_site_label_1
_geom_angle_atom_site_label_2
_geom_angle_atom_site_label_3
_geom_angle
_geom_angle_site_symmetry_1
_geom_angle_site_symmetry_3
_geom_angle_publ_flag
C2 Pt C1 37.77(16) . . ?
C2 Pt Cl3 94.30(13) . . ?
C1 Pt Cl3 94.00(12) . . ?
C2 Pt Cl2 87.64(13) . . ?
C1 Pt Cl2 88.80(12) . . ?
Cl3 Pt Cl2 177.16(4) . . ?
C2 Pt Cl1 161.19(12) . . ?
C1 Pt Cl1 160.96(12) . . ?
Cl3 Pt Cl1 86.81(5) . . ?
Cl2 Pt Cl1 90.68(5) . . ?
C41 P C11 108.7(2) . . ?
C41 P C31 111.05(19) . . ?
C11 P C31 109.53(19) . . ?
C41 P C21 110.57(19) . . ?
C11 P C21 109.87(19) . . ?
C31 P C21 107.15(18) . . ?
C2 C1 C8 125.3(4) . . ?
C2 C1 Pt 71.2(2) . . ?
C8 C1 Pt 117.2(3) . . ?
C1 C2 C3 122.4(4) . . ?
C1 C2 Pt 71.0(2) . . ?
C3 C2 Pt 118.4(3) . . ?
C2 C3 C4 109.3(4) . . ?
C5 C4 C3 115.5(4) . . ?
C6 C5 C4 117.1(5) . . ?
C5 C6 C7 115.6(4) . . ?
C6 C7 C8 116.0(4) . . ?
C1 C8 C7 114.7(4) . . ?
C16 C11 C12 119.0(4) . . ?
C16 C11 P 121.7(3) . . ?
C12 C11 P 119.2(3) . . ?
C13 C12 C11 120.4(4) . . ?
C14 C13 C12 119.5(5) . . ?
C13 C14 C15 120.5(5) . . ?
C16 C15 C14 120.0(5) . . ?
C11 C16 C15 120.6(4) . . ?
C26 C21 C22 120.0(4) . . ?
C26 C21 P 118.5(3) . . ?
C22 C21 P 121.5(3) . . ?
C21 C22 C23 118.7(4) . . ?
C24 C23 C22 121.3(5) . . ?
C23 C24 C25 120.1(4) . . ?
C26 C25 C24 118.7(4) . . ?
C21 C26 C25 121.2(4) . . ?
C32 C31 C36 118.9(4) . . ?
C32 C31 P 121.9(3) . . ?
C36 C31 P 119.2(3) . . ?
C31 C32 C33 120.4(4) . . ?
C34 C33 C32 120.4(4) . . ?
C33 C34 C35 120.0(4) . . ?
C34 C35 C36 119.8(4) . . ?
C31 C36 C35 120.4(4) . . ?
C42 C41 C46 118.8(4) . . ?
C42 C41 P 122.6(3) . . ?
C46 C41 P 118.6(3) . . ?
C43 C42 C41 119.7(4) . . ?
C42 C43 C44 121.0(4) . . ?
C45 C44 C43 119.9(4) . . ?
C44 C45 C46 120.4(4) . . ?
C45 C46 C41 120.2(4) . . ?

loop_
_geom_bond_atom_site_label_1
_geom_bond_atom_site_label_2
_geom_bond_distance
_geom_bond_site_symmetry_2
_geom_bond_publ_flag
Pt C2 2.161(4) . ?
Pt C1 2.160(4) . ?
Pt Cl3 2.2913(12) . ?
Pt Cl2 2.3022(12) . ?
Pt Cl1 2.3632(12) . ?
P C41 1.785(4) . ?
P C11 1.790(4) . ?
P C31 1.801(4) . ?
P C21 1.802(4) . ?
C1 C2 1.399(6) . ?
C1 C8 1.492(6) . ?
C2 C3 1.504(6) . ?
C3 C4 1.539(7) . ?
C4 C5 1.537(7) . ?
C5 C6 1.498(7) . ?
C6 C7 1.527(6) . ?
C7 C8 1.527(6) . ?
C11 C16 1.368(6) . ?
C11 C12 1.398(6) . ?
C12 C13 1.377(6) . ?
C13 C14 1.367(7) . ?
C14 C15 1.378(7) . ?
C15 C16 1.375(6) . ?
C21 C26 1.376(6) . ?
C21 C22 1.376(5) . ?
C22 C23 1.393(6) . ?
C23 C24 1.361(7) . ?
C24 C25 1.386(7) . ?
C25 C26 1.382(6) . ?
C31 C32 1.378(5) . ?
C31 C36 1.383(6) . ?
C32 C33 1.381(6) . ?
C33 C34 1.366(6) . ?
C34 C35 1.370(6) . ?
C35 C36 1.388(6) . ?
C41 C42 1.391(5) . ?
C41 C46 1.395(5) . ?
C42 C43 1.374(6) . ?
C43 C44 1.377(6) . ?
C44 C45 1.357(6) . ?
C45 C46 1.383(6) . ?

loop_
_geom_torsion_atom_site_label_1
_geom_torsion_atom_site_label_2
_geom_torsion_atom_site_label_3
_geom_torsion_atom_site_label_4
_geom_torsion
_geom_torsion_site_symmetry_1
_geom_torsion_site_symmetry_2
_geom_torsion_site_symmetry_3
_geom_torsion_site_symmetry_4
_geom_torsion_publ_flag
C1 C2 Pt Cl2 -91.1(3) . . . . ?
C1 C2 Pt Cl3 91.0(3) . . . . ?
